data_4106591
loop_
_publ_author_name
'Xiaodan Zhao'
'Daniel A. DiRocco'
'Tomislav Rovis'

_publ_section_title
;
 N-Heterocyclic Carbene and Br\/onsted Acid Cooperative Catalysis:
 Asymmetric Synthesis of trans-\g-Lactams
;
_journal_name_full 'Journal of the American Chemical Society'
_journal_page_first 12466
_journal_page_last 12469
_journal_paper_doi 10.1021/ja205714g
_journal_volume 133
_journal_year 2011
_chemical_absolute_configuration rm
_chemical_formula_sum 'C29 H32 Cl2 N2 O4'
_chemical_formula_weight 543.47
_chemical_name_systematic
;

 ?

;
_space_group_IT_number 4
_symmetry_cell_setting monoclinic
_symmetry_space_group_name_Hall 'P 2yb'
_symmetry_space_group_name_H-M 'P 1 21 1'
_atom_sites_solution_hydrogens geom
_atom_sites_solution_primary direct
_atom_sites_solution_secondary difmap
_audit_creation_method SHELXL-97
_cell_angle_alpha 90.00
_cell_angle_beta 99.216(2)
_cell_angle_gamma 90.00
_cell_formula_units_Z 2
_cell_length_a 6.0055(2)
_cell_length_b 27.8264(8)
_cell_length_c 8.3886(2)
_cell_measurement_reflns_used 9962
_cell_measurement_temperature 120
_cell_measurement_theta_max 28.18
_cell_measurement_theta_min 2.57
_cell_volume 1383.74(7)
_computing_cell_refinement 'APEX2 (Bruker, 2009)'
_computing_data_collection 'APEX2 (Bruker, 2009)'
_computing_data_reduction 'APEX2 (Bruker, 2009)'
_computing_molecular_graphics 'Bruker SHELXTL'
_computing_publication_material 'Bruker SHELXTL'
_computing_structure_refinement 'SHELXL-97 (Sheldrick, 1997)'
_computing_structure_solution 'SHELXS-97 (Sheldrick, 1990)'
_diffrn_ambient_temperature 120
_diffrn_measured_fraction_theta_full 0.997
_diffrn_measured_fraction_theta_max 0.997
_diffrn_measurement_device_type 'CCD area detector'
_diffrn_measurement_method 'phi and omega scans'
_diffrn_radiation_monochromator graphite
_diffrn_radiation_source 'fine-focus sealed tube'
_diffrn_radiation_type MoK\a
_diffrn_radiation_wavelength 0.71073
_diffrn_reflns_av_R_equivalents 0.0384
_diffrn_reflns_av_sigmaI/netI 0.0493
_diffrn_reflns_limit_h_max 8
_diffrn_reflns_limit_h_min -6
_diffrn_reflns_limit_k_max 35
_diffrn_reflns_limit_k_min -37
_diffrn_reflns_limit_l_max 11
_diffrn_reflns_limit_l_min -11
_diffrn_reflns_number 24033
_diffrn_reflns_theta_full 28.33
_diffrn_reflns_theta_max 28.33
_diffrn_reflns_theta_min 2.46
_exptl_absorpt_coefficient_mu 0.272
_exptl_absorpt_correction_T_max 0.9661
_exptl_absorpt_correction_T_min 0.9357
_exptl_absorpt_correction_type multi-scan
_exptl_absorpt_process_details 'Sheldrick, G. M. (2008) SADABS. University of G\"ottingen, Germany.'
_exptl_crystal_colour colourless
_exptl_crystal_density_diffrn 1.304
_exptl_crystal_description prism
_exptl_crystal_F_000 572
_exptl_crystal_size_max 0.25
_exptl_crystal_size_mid 0.14
_exptl_crystal_size_min 0.13
_refine_diff_density_max 0.459
_refine_diff_density_min -0.741
_refine_diff_density_rms 0.079
_refine_ls_abs_structure_details 'Flack H D (1983), Acta Cryst. A39, 876-881'
_refine_ls_abs_structure_Flack 0.13(11)
_refine_ls_extinction_method none
_refine_ls_goodness_of_fit_ref 1.057
_refine_ls_hydrogen_treatment constr
_refine_ls_matrix_type full
_refine_ls_number_parameters 338
_refine_ls_number_reflns 6583
_refine_ls_number_restraints 1
_refine_ls_restrained_S_all 1.057
_refine_ls_R_factor_all 0.0774
_refine_ls_R_factor_gt 0.0589
_refine_ls_shift/su_max 0.000
_refine_ls_shift/su_mean 0.000
_refine_ls_structure_factor_coef Fsqd
_refine_ls_weighting_details 'calc w=1/[\s^2^(Fo^2^)+(0.1067P)^2^+0.4145P] where P=(Fo^2^+2Fc^2^)/3'
_refine_ls_weighting_scheme calc
_refine_ls_wR_factor_gt 0.1588
_refine_ls_wR_factor_ref 0.1787
_reflns_number_gt 5316
_reflns_number_total 6583
_reflns_threshold_expression >2sigma(I)
_cod_data_source_file ja205714g_si_002.cif
_cod_data_source_block rovis125
_cod_database_code 4106591

loop_
_symmetry_equiv_pos_as_xyz
'x, y, z'
'-x, y+1/2, -z'

loop_
_atom_site_label
_atom_site_type_symbol
_atom_site_fract_x
_atom_site_fract_y
_atom_site_fract_z
_atom_site_U_iso_or_equiv
_atom_site_adp_type
_atom_site_occupancy
_atom_site_symmetry_multiplicity
_atom_site_calc_flag
_atom_site_refinement_flags
C1 C 0.1863(5) 0.20090(10) 0.5135(3) 0.0168(5) Uani 1 1 d .
C2 C 0.5441(5) 0.23263(10) 0.6283(3) 0.0176(5) Uani 1 1 d .
H2 H 0.6669 0.2132 0.5981 0.021 Uiso 1 1 calc R
C3 C 0.4442(5) 0.20785(10) 0.7641(3) 0.0168(5) Uani 1 1 d .
H3 H 0.3758 0.2327 0.8233 0.020 Uiso 1 1 calc R
C4 C 0.2505(5) 0.17617(11) 0.6743(3) 0.0193(5) Uani 1 1 d .
H4A H 0.3022 0.1436 0.6603 0.023 Uiso 1 1 calc R
H4B H 0.1238 0.1751 0.7329 0.023 Uiso 1 1 calc R
C5 C 0.3534(5) 0.25911(10) 0.3482(3) 0.0172(5) Uani 1 1 d .
C6 C 0.1679(5) 0.28658(11) 0.2827(3) 0.0229(6) Uani 1 1 d .
H6 H 0.0419 0.2882 0.3340 0.028 Uiso 1 1 calc R
C7 C 0.1724(6) 0.31171(11) 0.1389(4) 0.0264(6) Uani 1 1 d .
H7 H 0.0487 0.3301 0.0941 0.032 Uiso 1 1 calc R
C8 C 0.3599(6) 0.30930(12) 0.0636(3) 0.0271(7) Uani 1 1 d .
H8 H 0.3618 0.3260 -0.0323 0.033 Uiso 1 1 calc R
C9 C 0.5450(6) 0.28229(11) 0.1293(3) 0.0242(6) Uani 1 1 d .
H9 H 0.6716 0.2812 0.0784 0.029 Uiso 1 1 calc R
C10 C 0.5428(5) 0.25684(10) 0.2709(3) 0.0196(6) Uani 1 1 d .
H10 H 0.6667 0.2383 0.3144 0.024 Uiso 1 1 calc R
C11 C 0.6158(5) 0.18084(11) 0.8852(3) 0.0199(6) Uani 1 1 d .
C12 C 0.6259(5) 0.28272(11) 0.6714(3) 0.0206(6) Uani 1 1 d .
H12 H 0.5231 0.3041 0.7045 0.025 Uiso 1 1 calc R
C13 C 0.8312(5) 0.29903(11) 0.6664(3) 0.0228(6) Uani 1 1 d .
H13 H 0.9315 0.2779 0.6293 0.027 Uiso 1 1 calc R
C14 C 0.9162(5) 0.34719(11) 0.7138(3) 0.0215(6) Uani 1 1 d .
C15 C 1.1057(6) 0.36526(13) 0.6588(4) 0.0304(7) Uani 1 1 d .
H15 H 1.1777 0.3465 0.5907 0.036 Uiso 1 1 calc R
C16 C 1.1912(6) 0.41099(13) 0.7032(5) 0.0360(8) Uani 1 1 d .
H16 H 1.3185 0.4224 0.6651 0.043 Uiso 1 1 calc R
C17 C 1.0840(6) 0.43913(12) 0.8044(5) 0.0330(7) Uani 1 1 d .
C18 C 0.8956(6) 0.42153(12) 0.8606(4) 0.0316(7) Uani 1 1 d .
H18 H 0.8240 0.4402 0.9292 0.038 Uiso 1 1 calc R
C19 C 0.8130(6) 0.37640(11) 0.8154(4) 0.0259(6) Uani 1 1 d .
H19 H 0.6855 0.3652 0.8537 0.031 Uiso 1 1 calc R
C20 C 1.3554(7) 0.50260(15) 0.8155(9) 0.0661(16) Uani 1 1 d .
H20A H 1.4812 0.4840 0.8671 0.099 Uiso 1 1 calc R
H20B H 1.3738 0.5354 0.8502 0.099 Uiso 1 1 calc R
H20C H 1.3483 0.5010 0.7005 0.099 Uiso 1 1 calc R
C21 C 0.2809(5) 0.09410(11) 0.3081(3) 0.0222(6) Uani 1 1 d .
C22 C 0.4922(5) 0.11583(11) 0.3455(3) 0.0220(6) Uani 1 1 d .
H22 H 0.5345 0.1394 0.2778 0.026 Uiso 1 1 calc R
C23 C 0.6412(5) 0.10241(12) 0.4844(4) 0.0278(7) Uani 1 1 d .
H23 H 0.7817 0.1170 0.5091 0.033 Uiso 1 1 calc R
C24 C 0.5769(6) 0.06692(14) 0.5851(4) 0.0353(8) Uani 1 1 d .
H24 H 0.6755 0.0577 0.6770 0.042 Uiso 1 1 calc R
C25 C 0.3691(6) 0.04549(14) 0.5495(4) 0.0350(8) Uani 1 1 d .
H25 H 0.3273 0.0220 0.6177 0.042 Uiso 1 1 calc R
C26 C 0.2208(6) 0.05877(12) 0.4119(4) 0.0291(7) Uani 1 1 d .
H26 H 0.0803 0.0440 0.3888 0.035 Uiso 1 1 calc R
C27 C 0.1158(5) 0.10672(11) 0.1574(3) 0.0223(6) Uani 1 1 d .
H27 H -0.0369 0.1013 0.1809 0.027 Uiso 1 1 calc R
C28 C 0.1447(7) 0.07591(12) 0.0118(4) 0.0336(8) Uani 1 1 d .
H28A H 0.0287 0.0837 -0.0770 0.050 Uiso 1 1 calc R
H28B H 0.1340 0.0426 0.0389 0.050 Uiso 1 1 calc R
H28C H 0.2898 0.0821 -0.0181 0.050 Uiso 1 1 calc R
C29 C 0.5684(11) 0.4041(2) 0.3524(7) 0.0735(16) Uani 1 1 d .
H29A H 0.5882 0.4160 0.4624 0.088 Uiso 1 1 calc R
H29B H 0.5222 0.3707 0.3539 0.088 Uiso 1 1 calc R
Cl1 Cl 0.8191(3) 0.40758(8) 0.2820(2) 0.0928(5) Uani 1 1 d .
Cl2 Cl 0.3567(3) 0.43724(6) 0.2335(4) 0.1287(10) Uani 1 1 d .
N1 N 0.3506(4) 0.23339(9) 0.4948(3) 0.0169(5) Uani 1 1 d .
N2 N 0.1327(4) 0.15811(9) 0.1106(3) 0.0197(5) Uani 1 1 d .
H2A H 0.1344 0.1767 0.1972 0.030 Uiso 1 1 calc R
H2B H 0.0145 0.1658 0.0367 0.030 Uiso 1 1 calc R
H2C H 0.2591 0.1626 0.0698 0.030 Uiso 1 1 calc R
O1 O 0.0193(3) 0.19233(7) 0.4130(2) 0.0203(4) Uani 1 1 d .
O2 O 1.1530(5) 0.48397(9) 0.8580(4) 0.0468(7) Uani 1 1 d .
O3 O 0.5437(4) 0.16006(9) 0.9984(2) 0.0275(5) Uani 1 1 d .
O4 O 0.8174(4) 0.18188(10) 0.8644(2) 0.0313(5) Uani 1 1 d .

loop_
_atom_site_aniso_label
_atom_site_aniso_U_11
_atom_site_aniso_U_22
_atom_site_aniso_U_33
_atom_site_aniso_U_23
_atom_site_aniso_U_13
_atom_site_aniso_U_12
C1 0.0159(14) 0.0199(12) 0.0152(11) 0.0021(10) 0.0044(10) 0.0026(11)
C2 0.0124(14) 0.0265(14) 0.0133(11) -0.0004(10) 0.0008(9) 0.0018(11)
C3 0.0097(13) 0.0262(13) 0.0144(11) 0.0022(10) 0.0013(9) 0.0034(10)
C4 0.0139(14) 0.0287(14) 0.0147(11) 0.0049(10) -0.0001(10) -0.0007(11)
C5 0.0190(15) 0.0209(12) 0.0115(10) 0.0007(10) 0.0012(10) 0.0013(11)
C6 0.0184(16) 0.0291(15) 0.0216(13) 0.0040(12) 0.0041(11) 0.0039(12)
C7 0.0223(17) 0.0308(15) 0.0243(13) 0.0081(12) -0.0018(12) 0.0046(13)
C8 0.0303(18) 0.0330(16) 0.0175(12) 0.0065(12) 0.0023(12) -0.0031(14)
C9 0.0220(16) 0.0351(16) 0.0161(12) -0.0006(12) 0.0052(11) -0.0039(13)
C10 0.0147(15) 0.0255(14) 0.0177(12) 0.0013(11) 0.0003(10) 0.0000(11)
C11 0.0158(14) 0.0298(14) 0.0137(11) 0.0009(11) 0.0012(10) 0.0035(11)
C12 0.0186(15) 0.0270(14) 0.0159(11) 0.0014(11) 0.0023(10) 0.0034(11)
C13 0.0226(16) 0.0290(15) 0.0165(12) 0.0033(11) 0.0023(11) 0.0020(12)
C14 0.0172(15) 0.0267(14) 0.0197(12) 0.0064(11) 0.0003(11) -0.0002(12)
C15 0.0223(17) 0.0370(18) 0.0322(16) 0.0051(14) 0.0057(13) -0.0010(13)
C16 0.0215(18) 0.0366(18) 0.050(2) 0.0138(16) 0.0073(15) -0.0030(14)
C17 0.0267(19) 0.0237(15) 0.0465(19) 0.0086(14) -0.0010(15) -0.0003(13)
C18 0.0258(18) 0.0274(15) 0.0410(18) -0.0004(14) 0.0035(14) 0.0025(13)
C19 0.0199(17) 0.0297(15) 0.0289(14) 0.0021(13) 0.0059(12) -0.0005(12)
C20 0.025(2) 0.032(2) 0.139(5) 0.010(3) 0.008(3) -0.0082(17)
C21 0.0179(15) 0.0274(14) 0.0213(13) 0.0041(12) 0.0030(11) 0.0036(12)
C22 0.0156(15) 0.0286(14) 0.0218(12) 0.0044(12) 0.0029(11) 0.0040(12)
C23 0.0197(17) 0.0372(17) 0.0241(14) 0.0047(13) -0.0034(12) 0.0054(13)
C24 0.033(2) 0.0413(19) 0.0293(16) 0.0134(15) -0.0022(14) 0.0112(16)
C25 0.031(2) 0.0402(19) 0.0338(17) 0.0178(15) 0.0040(15) 0.0041(15)
C26 0.0246(18) 0.0338(16) 0.0287(15) 0.0092(13) 0.0035(13) -0.0003(13)
C27 0.0160(15) 0.0298(14) 0.0199(12) 0.0055(11) -0.0008(11) -0.0043(12)
C28 0.044(2) 0.0275(16) 0.0267(15) -0.0006(13) -0.0021(14) -0.0002(15)
C29 0.091(4) 0.067(3) 0.067(3) -0.013(3) 0.025(3) -0.013(3)
Cl1 0.0769(11) 0.1129(13) 0.0909(10) 0.0089(10) 0.0203(9) 0.0220(9)
Cl2 0.0648(11) 0.0659(9) 0.236(3) -0.0489(13) -0.0360(14) 0.0094(8)
N1 0.0108(12) 0.0271(12) 0.0119(9) 0.0018(9) -0.0010(8) 0.0011(9)
N2 0.0138(12) 0.0284(12) 0.0162(9) 0.0036(10) 0.0003(8) 0.0042(10)
O1 0.0126(10) 0.0313(10) 0.0159(8) 0.0006(8) -0.0015(7) -0.0002(8)
O2 0.0348(15) 0.0231(12) 0.081(2) 0.0053(13) 0.0041(14) -0.0052(11)
O3 0.0176(11) 0.0438(12) 0.0217(9) 0.0152(10) 0.0043(8) 0.0021(9)
O4 0.0138(11) 0.0607(15) 0.0200(9) 0.0156(10) 0.0041(8) 0.0081(10)

loop_
_atom_type_symbol
_atom_type_description
_atom_type_scat_dispersion_real
_atom_type_scat_dispersion_imag
_atom_type_scat_source
C C 0.0033 0.0016 'International Tables Vol C Tables 4.2.6.8 and 6.1.1.4'
H H 0.0000 0.0000 'International Tables Vol C Tables 4.2.6.8 and 6.1.1.4'
N N 0.0061 0.0033 'International Tables Vol C Tables 4.2.6.8 and 6.1.1.4'
O O 0.0106 0.0060 'International Tables Vol C Tables 4.2.6.8 and 6.1.1.4'
Cl Cl 0.1484 0.1585 'International Tables Vol C Tables 4.2.6.8 and 6.1.1.4'

loop_
_geom_angle_atom_site_label_1
_geom_angle_atom_site_label_2
_geom_angle_atom_site_label_3
_geom_angle
O1 C1 N1 125.2(2)
O1 C1 C4 126.2(2)
N1 C1 C4 108.6(2)
N1 C2 C12 110.8(2)
N1 C2 C3 102.4(2)
C12 C2 C3 112.9(2)
C11 C3 C2 114.4(2)
C11 C3 C4 114.6(2)
C2 C3 C4 104.3(2)
C1 C4 C3 103.8(2)
C6 C5 C10 120.1(2)
C6 C5 N1 119.9(2)
C10 C5 N1 120.0(2)
C5 C6 C7 119.4(3)
C8 C7 C6 120.1(3)
C7 C8 C9 120.5(3)
C8 C9 C10 120.2(3)
C9 C10 C5 119.7(3)
O3 C11 O4 125.4(3)
O3 C11 C3 117.1(3)
O4 C11 C3 117.5(2)
C13 C12 C2 125.6(3)
C12 C13 C14 126.3(3)
C15 C14 C19 117.4(3)
C15 C14 C13 120.6(3)
C19 C14 C13 122.0(3)
C14 C15 C16 121.7(3)
C17 C16 C15 119.3(3)
O2 C17 C18 115.6(3)
O2 C17 C16 124.8(3)
C18 C17 C16 119.6(3)
C19 C18 C17 120.4(3)
C18 C19 C14 121.5(3)
C22 C21 C26 118.7(3)
C22 C21 C27 122.4(3)
C26 C21 C27 118.8(3)
C21 C22 C23 120.5(3)
C24 C23 C22 119.4(3)
C25 C24 C23 120.4(3)
C24 C25 C26 120.3(3)
C25 C26 C21 120.6(3)
N2 C27 C21 112.3(2)
N2 C27 C28 107.9(2)
C21 C27 C28 113.2(3)
Cl1 C29 Cl2 111.9(3)
C1 N1 C5 122.7(2)
C1 N1 C2 113.4(2)
C5 N1 C2 123.0(2)
C17 O2 C20 118.5(3)

loop_
_geom_bond_atom_site_label_1
_geom_bond_atom_site_label_2
_geom_bond_distance
C1 O1 1.225(3)
C1 N1 1.366(4)
C1 C4 1.509(4)
C2 N1 1.480(4)
C2 C12 1.503(4)
C2 C3 1.534(4)
C3 C11 1.524(4)
C3 C4 1.555(4)
C5 C6 1.390(4)
C5 C10 1.398(4)
C5 N1 1.425(3)
C6 C7 1.398(4)
C7 C8 1.379(5)
C8 C9 1.382(5)
C9 C10 1.385(4)
C11 O3 1.247(3)
C11 O4 1.251(4)
C12 C13 1.321(4)
C13 C14 1.466(4)
C14 C15 1.389(4)
C14 C19 1.393(4)
C15 C16 1.400(5)
C16 C17 1.387(6)
C17 O2 1.368(4)
C17 C18 1.383(5)
C18 C19 1.381(5)
C20 O2 1.419(5)
C21 C22 1.395(4)
C21 C26 1.399(4)
C21 C27 1.518(4)
C22 C23 1.401(4)
C23 C24 1.393(5)
C24 C25 1.372(6)
C25 C26 1.390(5)
C27 N2 1.491(4)
C27 C28 1.525(4)
C29 Cl1 1.706(6)
C29 Cl2 1.749(7)
